data_7118202
loop_
_publ_author_name
'Krupski, Sergei'
'Kehr, Gerald'
'Daniliuc, Constantin G.'
'Erker, Gerhard'

_publ_section_title
;
 Cyclopropane formation under frustrated Lewis pair conditions.
;
_journal_issue 13
_journal_name_full 'Chemical communications (Cambridge, England)'
_journal_page_first 2695
_journal_page_last 2697
_journal_paper_doi 10.1039/c5cc09585a
_journal_volume 52
_journal_year 2016
_chemical_formula_sum 'C25 H6 B F15 O'
_chemical_formula_weight 618.11
_space_group_crystal_system triclinic
_space_group_IT_number 2
_space_group_name_Hall '-P 1'
_space_group_name_H-M_alt 'P -1'
_symmetry_space_group_name_Hall '-P 1'
_symmetry_space_group_name_H-M 'P -1'
_atom_sites_solution_hydrogens geom
_audit_update_record
;
2015-08-19 deposited with the CCDC.
2015-12-23 downloaded from the CCDC.
;
_cell_angle_alpha 110.4140(10)
_cell_angle_beta 100.0700(10)
_cell_angle_gamma 97.1110(10)
_cell_formula_units_Z 2
_cell_length_a 9.4516(4)
_cell_length_b 12.1427(5)
_cell_length_c 12.2399(4)
_cell_measurement_reflns_used 9800
_cell_measurement_temperature 100.(2)
_cell_measurement_theta_max 27.5170
_cell_measurement_theta_min 2.5324
_cell_volume 1269.99(9)
_computing_cell_refinement 'SAINT V8.34A (Bruker AXS Inc., 2013)'
_computing_data_collection
;
APEX2 v.2014.1-1 (Bruker AXS Inc., 2014)

;
_computing_data_reduction 'SAINT V8.34A (Bruker AXS Inc., 2013)'
_computing_molecular_graphics 'XP (Sheldrick, 2014)'
_computing_publication_material 'SHELXL-2014 (Sheldrick, 2014)'
_computing_structure_refinement 'SHELXL-2014 (Sheldrick, 2014)'
_computing_structure_solution 'SHELXL-2014 (Sheldrick, 2014)'
_diffrn_ambient_temperature 100.(2)
_diffrn_detector_area_resol_mean 10.4167
_diffrn_measured_fraction_theta_full 0.993
_diffrn_measured_fraction_theta_max 0.993
_diffrn_measurement_device_type 'Bruker D8 Venture PHOTON 100 CMOS'
_diffrn_measurement_method 'omega and phi scans'
_diffrn_radiation_monochromator 'MX mirror'
_diffrn_radiation_type 'Mo K\a'
_diffrn_radiation_wavelength 0.71073
_diffrn_reflns_av_R_equivalents 0.0473
_diffrn_reflns_av_unetI/netI 0.0239
_diffrn_reflns_limit_h_max 12
_diffrn_reflns_limit_h_min -12
_diffrn_reflns_limit_k_max 15
_diffrn_reflns_limit_k_min -15
_diffrn_reflns_limit_l_max 15
_diffrn_reflns_limit_l_min -15
_diffrn_reflns_number 51651
_diffrn_reflns_theta_full 27.61
_diffrn_reflns_theta_max 27.61
_diffrn_reflns_theta_min 2.98
_diffrn_source 'Mo ImS'
_diffrn_source_type 'micro focus tube'
_exptl_absorpt_coefficient_mu 0.174
_exptl_absorpt_correction_T_max 0.98
_exptl_absorpt_correction_T_min 0.95
_exptl_absorpt_correction_type multi-scan
_exptl_absorpt_process_details
;
Bruker AXS (2014). SADABS, Version 2014/2, Bruker AXS Inc., Madison, Wisconsin,
USA.
;
_exptl_crystal_colour colourless
_exptl_crystal_density_diffrn 1.616
_exptl_crystal_density_method 'not measured'
_exptl_crystal_description prism
_exptl_crystal_F_000 608
_exptl_crystal_size_max 0.283
_exptl_crystal_size_mid 0.251
_exptl_crystal_size_min 0.113
_platon_squeeze_details
;
 A badly disordered half toluene molecule was found in the asymmetrical unit 
 and could not be satisfactorily refined. The program SQUEEZE (A. L. Spek
 J. Appl. Cryst., 2003, 36, 7-13) was therefore used to remove mathematically
 the effect of the solvent. 
 The quoted formula and derived parameters are not included the squeezed
 solvent molecule.
;
_refine_diff_density_max 0.373
_refine_diff_density_min -0.261
_refine_ls_extinction_method none
_refine_ls_goodness_of_fit_ref 1.060
_refine_ls_hydrogen_treatment constr
_refine_ls_matrix_type full
_refine_ls_number_parameters 379
_refine_ls_number_reflns 5853
_refine_ls_number_restraints 0
_refine_ls_restrained_S_all 1.060
_refine_ls_R_factor_all 0.0466
_refine_ls_R_factor_gt 0.0360
_refine_ls_shift/su_max 0.001
_refine_ls_shift/su_mean 0.000
_refine_ls_structure_factor_coef Fsqd
_refine_ls_weighting_details 'w=1/[\s^2^(Fo^2^)+(0.0465P)^2^+0.6325P] where P=(Fo^2^+2Fc^2^)/3'
_refine_ls_weighting_scheme calc
_refine_ls_wR_factor_gt 0.0929
_refine_ls_wR_factor_ref 0.0979
_reflns_number_gt 4788
_reflns_number_total 5853
_reflns_threshold_expression 'I > 2\s(I)'
_cod_data_source_file c5cc09585a2.cif
_cod_data_source_block erk7976
_cod_depositor_comments 'Adding full bibliography for 7118199--7118202.cif.'
_cod_database_code 7118202

loop_
_space_group_symop_operation_xyz
'x, y, z'
'-x, -y, -z'

loop_
_atom_site_type_symbol
_atom_site_label
_atom_site_fract_x
_atom_site_fract_y
_atom_site_fract_z
_atom_site_U_iso_or_equiv
_atom_site_adp_type
_atom_site_calc_flag
_atom_site_refinement_flags_adp
_atom_site_refinement_flags_posn
_atom_site_occupancy
B B1 0.42516(17) 0.26233(13) 0.58031(14) 0.0135(3) Uani d . . 1
C C1 0.43946(15) 0.47859(12) 0.71172(12) 0.0148(3) Uani d . . 1
H H1 0.5337 0.4781 0.7539 0.018 Uiso calc U R 1
O O1 0.37180(10) 0.38676(8) 0.62391(9) 0.0136(2) Uani d . . 1
C C2 0.37989(15) 0.58532(12) 0.75141(12) 0.0148(3) Uani d . . 1
C C3 0.45653(16) 0.67822(13) 0.85909(14) 0.0192(3) Uani d . . 1
H H3 0.5468 0.6712 0.9019 0.023 Uiso calc U R 1
C C4 0.39951(18) 0.78032(13) 0.90266(14) 0.0227(3) Uani d . . 1
H H4 0.4497 0.8433 0.9763 0.027 Uiso calc U R 1
C C5 0.26861(18) 0.79025(13) 0.83819(15) 0.0223(3) Uani d . . 1
H H5 0.2297 0.8604 0.8682 0.027 Uiso calc U R 1
C C6 0.19350(17) 0.69853(14) 0.72994(14) 0.0216(3) Uani d . . 1
H H6 0.105 0.7071 0.6861 0.026 Uiso calc U R 1
C C7 0.24774(15) 0.59510(13) 0.68645(13) 0.0168(3) Uani d . . 1
H H7 0.1961 0.5316 0.6136 0.02 Uiso calc U R 1
C C11 0.32828(15) 0.18070(12) 0.63312(13) 0.0143(3) Uani d . . 1
C C12 0.23702(15) 0.06945(12) 0.56601(13) 0.0160(3) Uani d . . 1
F F12 0.22559(10) 0.01567(8) 0.44726(8) 0.0231(2) Uani d . . 1
C C13 0.15355(15) 0.00485(12) 0.61430(14) 0.0177(3) Uani d . . 1
F F13 0.06930(10) -0.10343(8) 0.54384(9) 0.0258(2) Uani d . . 1
C C14 0.15668(16) 0.05115(13) 0.73456(14) 0.0185(3) Uani d . . 1
F F14 0.07541(10) -0.00997(9) 0.78233(9) 0.0264(2) Uani d . . 1
C C15 0.24605(16) 0.16092(14) 0.80611(13) 0.0193(3) Uani d . . 1
F F15 0.25196(11) 0.20690(9) 0.92371(8) 0.0314(2) Uani d . . 1
C C16 0.32905(15) 0.22128(12) 0.75465(13) 0.0164(3) Uani d . . 1
F F16 0.41797(10) 0.32727(8) 0.83064(8) 0.0224(2) Uani d . . 1
C C21 0.60287(15) 0.28962(12) 0.63051(12) 0.0134(3) Uani d . . 1
C C22 0.69130(15) 0.37024(12) 0.60073(12) 0.0153(3) Uani d . . 1
F F22 0.62749(9) 0.43473(8) 0.54245(8) 0.02056(19) Uani d . . 1
C C23 0.84260(16) 0.39003(13) 0.62716(14) 0.0188(3) Uani d . . 1
F F23 0.92045(10) 0.46903(9) 0.59485(9) 0.0278(2) Uani d . . 1
C C24 0.91416(15) 0.32811(13) 0.68738(13) 0.0189(3) Uani d . . 1
F F24 1.06066(9) 0.34495(9) 0.71226(9) 0.0266(2) Uani d . . 1
C C25 0.83262(16) 0.24864(13) 0.72124(13) 0.0167(3) Uani d . . 1
F F25 0.90020(10) 0.18796(8) 0.78002(8) 0.0237(2) Uani d . . 1
C C26 0.68077(15) 0.23128(12) 0.69257(13) 0.0153(3) Uani d . . 1
F F26 0.60987(9) 0.15061(8) 0.72712(8) 0.0219(2) Uani d . . 1
C C31 0.38042(15) 0.21358(12) 0.43410(12) 0.0141(3) Uani d . . 1
C C32 0.25766(15) 0.23410(13) 0.36810(13) 0.0163(3) Uani d . . 1
F F32 0.16883(9) 0.30132(8) 0.42405(8) 0.0232(2) Uani d . . 1
C C33 0.21522(16) 0.18496(13) 0.24409(13) 0.0189(3) Uani d . . 1
F F33 0.09590(11) 0.20904(9) 0.18585(8) 0.0283(2) Uani d . . 1
C C34 0.29471(17) 0.10894(13) 0.17992(13) 0.0194(3) Uani d . . 1
F F34 0.25360(11) 0.05851(9) 0.05982(8) 0.0289(2) Uani d . . 1
C C35 0.41659(17) 0.08538(12) 0.24051(13) 0.0179(3) Uani d . . 1
F F35 0.49488(10) 0.01150(8) 0.17927(8) 0.0236(2) Uani d . . 1
C C36 0.45657(15) 0.13711(12) 0.36406(13) 0.0159(3) Uani d . . 1
F F36 0.57397(10) 0.10530(8) 0.41666(8) 0.0240(2) Uani d . . 1

loop_
_atom_site_aniso_label
_atom_site_aniso_U_11
_atom_site_aniso_U_22
_atom_site_aniso_U_33
_atom_site_aniso_U_12
_atom_site_aniso_U_13
_atom_site_aniso_U_23
B1 0.0121(7) 0.0111(7) 0.0162(7) 0.0042(5) 0.0019(6) 0.0039(6)
C1 0.0132(6) 0.0145(6) 0.0161(6) 0.0027(5) 0.0026(5) 0.0054(5)
O1 0.0127(5) 0.0112(4) 0.0156(5) 0.0030(4) 0.0030(4) 0.0035(4)
C2 0.0150(6) 0.0126(6) 0.0167(7) 0.0027(5) 0.0045(5) 0.0052(5)
C3 0.0180(7) 0.0164(7) 0.0208(7) 0.0036(6) 0.0017(6) 0.0053(6)
C4 0.0282(8) 0.0134(7) 0.0214(7) 0.0023(6) 0.0051(6) 0.0014(6)
C5 0.0256(8) 0.0141(7) 0.0290(8) 0.0092(6) 0.0114(6) 0.0061(6)
C6 0.0188(7) 0.0205(7) 0.0269(8) 0.0084(6) 0.0054(6) 0.0091(6)
C7 0.0145(7) 0.0156(7) 0.0191(7) 0.0032(5) 0.0038(5) 0.0052(5)
C11 0.0109(6) 0.0134(6) 0.0188(7) 0.0051(5) 0.0023(5) 0.0060(5)
C12 0.0146(6) 0.0140(6) 0.0187(7) 0.0058(5) 0.0039(5) 0.0043(5)
F12 0.0280(5) 0.0148(4) 0.0200(4) -0.0018(4) 0.0077(4) -0.0003(3)
C13 0.0131(6) 0.0123(6) 0.0257(7) 0.0016(5) 0.0021(6) 0.0063(6)
F13 0.0230(5) 0.0160(4) 0.0328(5) -0.0046(4) 0.0046(4) 0.0061(4)
C14 0.0130(6) 0.0209(7) 0.0280(8) 0.0040(5) 0.0045(6) 0.0168(6)
F14 0.0228(5) 0.0294(5) 0.0333(5) 0.0002(4) 0.0071(4) 0.0208(4)
C15 0.0190(7) 0.0236(7) 0.0165(7) 0.0048(6) 0.0020(6) 0.0100(6)
F15 0.0360(6) 0.0379(6) 0.0169(5) -0.0053(4) 0.0039(4) 0.0117(4)
C16 0.0132(6) 0.0144(6) 0.0191(7) 0.0021(5) -0.0004(5) 0.0056(5)
F16 0.0239(5) 0.0198(4) 0.0169(4) -0.0040(4) 0.0004(4) 0.0042(3)
C21 0.0123(6) 0.0122(6) 0.0132(6) 0.0032(5) 0.0026(5) 0.0018(5)
C22 0.0150(7) 0.0138(6) 0.0170(7) 0.0053(5) 0.0024(5) 0.0056(5)
F22 0.0158(4) 0.0229(4) 0.0282(5) 0.0045(3) 0.0036(4) 0.0165(4)
C23 0.0148(7) 0.0190(7) 0.0215(7) 0.0012(5) 0.0052(6) 0.0067(6)
F23 0.0149(4) 0.0324(5) 0.0405(6) -0.0012(4) 0.0051(4) 0.0217(5)
C24 0.0110(6) 0.0196(7) 0.0217(7) 0.0044(5) 0.0020(5) 0.0028(6)
F24 0.0102(4) 0.0328(5) 0.0348(5) 0.0051(4) 0.0013(4) 0.0121(4)
C25 0.0167(7) 0.0151(7) 0.0165(7) 0.0077(5) 0.0004(5) 0.0039(5)
F25 0.0198(4) 0.0247(5) 0.0278(5) 0.0109(4) -0.0004(4) 0.0120(4)
C26 0.0154(7) 0.0127(6) 0.0169(6) 0.0034(5) 0.0039(5) 0.0043(5)
F26 0.0185(4) 0.0206(4) 0.0324(5) 0.0053(3) 0.0053(4) 0.0170(4)
C31 0.0132(6) 0.0109(6) 0.0169(6) 0.0013(5) 0.0025(5) 0.0048(5)
C32 0.0144(7) 0.0144(6) 0.0198(7) 0.0044(5) 0.0041(5) 0.0055(5)
F32 0.0163(4) 0.0271(5) 0.0224(4) 0.0116(4) 0.0017(3) 0.0037(4)
C33 0.0175(7) 0.0192(7) 0.0207(7) 0.0045(6) -0.0004(6) 0.0106(6)
F33 0.0260(5) 0.0341(5) 0.0225(5) 0.0103(4) -0.0044(4) 0.0113(4)
C34 0.0265(8) 0.0167(7) 0.0130(6) 0.0003(6) 0.0024(6) 0.0055(5)
F34 0.0417(6) 0.0289(5) 0.0130(4) 0.0064(4) 0.0021(4) 0.0063(4)
C35 0.0227(7) 0.0118(6) 0.0201(7) 0.0042(5) 0.0088(6) 0.0050(5)
F35 0.0329(5) 0.0186(4) 0.0208(4) 0.0100(4) 0.0129(4) 0.0043(4)
C36 0.0144(6) 0.0141(6) 0.0190(7) 0.0038(5) 0.0012(5) 0.0068(5)
F36 0.0226(5) 0.0241(5) 0.0226(4) 0.0153(4) 0.0021(4) 0.0038(4)

loop_
_atom_type_symbol
_atom_type_description
_atom_type_scat_dispersion_real
_atom_type_scat_dispersion_imag
_atom_type_scat_source
C C 0.0033 0.0016 'International Tables Vol C Tables 4.2.6.8 and 6.1.1.4'
H H 0.0000 0.0000 'International Tables Vol C Tables 4.2.6.8 and 6.1.1.4'
B B 0.0013 0.0007 'International Tables Vol C Tables 4.2.6.8 and 6.1.1.4'
O O 0.0106 0.0060 'International Tables Vol C Tables 4.2.6.8 and 6.1.1.4'
F F 0.0171 0.0103 'International Tables Vol C Tables 4.2.6.8 and 6.1.1.4'

loop_
_geom_angle_atom_site_label_1
_geom_angle_atom_site_label_2
_geom_angle_atom_site_label_3
_geom_angle
O1 B1 C31 104.66(10)
O1 B1 C21 107.89(10)
C31 B1 C21 111.12(11)
O1 B1 C11 103.21(10)
C31 B1 C11 112.62(11)
C21 B1 C11 116.23(11)
O1 C1 C2 122.31(13)
O1 C1 H1 118.8
C2 C1 H1 118.8
C1 O1 B1 125.23(11)
C3 C2 C7 120.93(13)
C3 C2 C1 117.75(13)
C7 C2 C1 121.30(13)
C4 C3 C2 119.41(14)
C4 C3 H3 120.3
C2 C3 H3 120.3
C3 C4 C5 119.71(14)
C3 C4 H4 120.1
C5 C4 H4 120.1
C4 C5 C6 120.87(14)
C4 C5 H5 119.6
C6 C5 H5 119.6
C7 C6 C5 120.05(14)
C7 C6 H6 120.0
C5 C6 H6 120.0
C6 C7 C2 119.01(13)
C6 C7 H7 120.5
C2 C7 H7 120.5
C12 C11 C16 113.51(13)
C12 C11 B1 125.70(12)
C16 C11 B1 120.77(12)
F12 C12 C13 114.97(12)
F12 C12 C11 121.35(13)
C13 C12 C11 123.68(13)
F13 C13 C14 119.74(13)
F13 C13 C12 120.31(13)
C14 C13 C12 119.95(13)
F14 C14 C13 120.58(13)
F14 C14 C15 120.33(14)
C13 C14 C15 119.09(13)
F15 C15 C16 120.96(14)
F15 C15 C14 120.00(13)
C16 C15 C14 119.03(14)
F16 C16 C15 116.10(13)
F16 C16 C11 119.18(12)
C15 C16 C11 124.71(13)
C26 C21 C22 113.90(12)
C26 C21 B1 126.44(12)
C22 C21 B1 119.35(12)
F22 C22 C23 116.70(13)
F22 C22 C21 119.22(12)
C23 C22 C21 124.08(13)
F23 C23 C24 119.90(13)
F23 C23 C22 120.59(13)
C24 C23 C22 119.51(13)
F24 C24 C25 120.60(13)
F24 C24 C23 120.30(14)
C25 C24 C23 119.10(13)
F25 C25 C24 119.94(13)
F25 C25 C26 120.59(13)
C24 C25 C26 119.46(13)
F26 C26 C25 115.51(12)
F26 C26 C21 120.55(12)
C25 C26 C21 123.93(13)
C36 C31 C32 113.95(13)
C36 C31 B1 121.50(12)
C32 C31 B1 124.29(12)
F32 C32 C33 115.74(12)
F32 C32 C31 120.61(13)
C33 C32 C31 123.61(13)
F33 C33 C34 119.82(13)
F33 C33 C32 120.59(13)
C34 C33 C32 119.57(13)
F34 C34 C35 120.31(14)
F34 C34 C33 120.46(14)
C35 C34 C33 119.22(13)
F35 C35 C34 119.88(13)
F35 C35 C36 120.55(13)
C34 C35 C36 119.56(13)
F36 C36 C35 115.72(12)
F36 C36 C31 120.17(12)
C35 C36 C31 124.06(13)

loop_
_geom_bond_atom_site_label_1
_geom_bond_atom_site_label_2
_geom_bond_distance
B1 O1 1.5945(17)
B1 C31 1.633(2)
B1 C21 1.633(2)
B1 C11 1.633(2)
C1 O1 1.2468(17)
C1 C2 1.4387(19)
C1 H1 0.95
C2 C3 1.400(2)
C2 C7 1.401(2)
C3 C4 1.384(2)
C3 H3 0.95
C4 C5 1.389(2)
C4 H4 0.95
C5 C6 1.395(2)
C5 H5 0.95
C6 C7 1.383(2)
C6 H6 0.95
C7 H7 0.95
C11 C12 1.390(2)
C11 C16 1.393(2)
C12 F12 1.3477(17)
C12 C13 1.386(2)
C13 F13 1.3477(17)
C13 C14 1.374(2)
C14 F14 1.3421(16)
C14 C15 1.380(2)
C15 F15 1.3380(17)
C15 C16 1.379(2)
C16 F16 1.3606(16)
C21 C26 1.3892(19)
C21 C22 1.3938(19)
C22 F22 1.3571(16)
C22 C23 1.381(2)
C23 F23 1.3452(17)
C23 C24 1.380(2)
C24 F24 1.3383(16)
C24 C25 1.380(2)
C25 F25 1.3395(16)
C25 C26 1.387(2)
C26 F26 1.3465(16)
C31 C36 1.3932(19)
C31 C32 1.3946(19)
C32 F32 1.3494(16)
C32 C33 1.385(2)
C33 F33 1.3458(17)
C33 C34 1.381(2)
C34 F34 1.3417(17)
C34 C35 1.375(2)
C35 F35 1.3429(16)
C35 C36 1.380(2)
C36 F36 1.3508(16)

loop_
_geom_torsion_atom_site_label_1
_geom_torsion_atom_site_label_2
_geom_torsion_atom_site_label_3
_geom_torsion_atom_site_label_4
_geom_torsion
C2 C1 O1 B1 -175.35(12)
C31 B1 O1 C1 -141.21(13)
C21 B1 O1 C1 -22.79(17)
C11 B1 O1 C1 100.77(14)
O1 C1 C2 C3 172.53(13)
O1 C1 C2 C7 -5.8(2)
C7 C2 C3 C4 1.0(2)
C1 C2 C3 C4 -177.39(14)
C2 C3 C4 C5 -1.1(2)
C3 C4 C5 C6 0.1(2)
C4 C5 C6 C7 1.1(2)
C5 C6 C7 C2 -1.2(2)
C3 C2 C7 C6 0.2(2)
C1 C2 C7 C6 178.51(13)
O1 B1 C11 C12 123.97(13)
C31 B1 C11 C12 11.67(18)
C21 B1 C11 C12 -118.16(15)
O1 B1 C11 C16 -54.50(15)
C31 B1 C11 C16 -166.81(12)
C21 B1 C11 C16 63.37(17)
C16 C11 C12 F12 -178.55(12)
B1 C11 C12 F12 2.9(2)
C16 C11 C12 C13 0.5(2)
B1 C11 C12 C13 -178.10(13)
F12 C12 C13 F13 0.13(19)
C11 C12 C13 F13 -178.95(13)
F12 C12 C13 C14 -179.96(12)
C11 C12 C13 C14 1.0(2)
F13 C13 C14 F14 -0.7(2)
C12 C13 C14 F14 179.41(12)
F13 C13 C14 C15 178.53(13)
C12 C13 C14 C15 -1.4(2)
F14 C14 C15 F15 0.0(2)
C13 C14 C15 F15 -179.21(13)
F14 C14 C15 C16 179.57(13)
C13 C14 C15 C16 0.4(2)
F15 C15 C16 F16 1.4(2)
C14 C15 C16 F16 -178.14(13)
F15 C15 C16 C11 -179.22(13)
C14 C15 C16 C11 1.2(2)
C12 C11 C16 F16 177.76(12)
B1 C11 C16 F16 -3.59(19)
C12 C11 C16 C15 -1.6(2)
B1 C11 C16 C15 177.08(13)
O1 B1 C21 C26 129.74(13)
C31 B1 C21 C26 -116.06(15)
C11 B1 C21 C26 14.48(19)
O1 B1 C21 C22 -57.06(16)
C31 B1 C21 C22 57.13(16)
C11 B1 C21 C22 -172.33(12)
C26 C21 C22 F22 -178.43(12)
B1 C21 C22 F22 7.55(19)
C26 C21 C22 C23 1.3(2)
B1 C21 C22 C23 -172.67(13)
F22 C22 C23 F23 -0.6(2)
C21 C22 C23 F23 179.66(13)
F22 C22 C23 C24 179.37(13)
C21 C22 C23 C24 -0.4(2)
F23 C23 C24 F24 -1.0(2)
C22 C23 C24 F24 179.08(13)
F23 C23 C24 C25 179.13(13)
C22 C23 C24 C25 -0.8(2)
F24 C24 C25 F25 0.3(2)
C23 C24 C25 F25 -179.83(13)
F24 C24 C25 C26 -178.91(13)
C23 C24 C25 C26 1.0(2)
F25 C25 C26 F26 -0.34(19)
C24 C25 C26 F26 178.84(12)
F25 C25 C26 C21 -179.13(13)
C24 C25 C26 C21 0.1(2)
C22 C21 C26 F26 -179.89(12)
B1 C21 C26 F26 -6.4(2)
C22 C21 C26 C25 -1.2(2)
B1 C21 C26 C25 172.36(13)
O1 B1 C31 C36 153.54(12)
C21 B1 C31 C36 37.34(17)
C11 B1 C31 C36 -95.06(15)
O1 B1 C31 C32 -32.65(17)
C21 B1 C31 C32 -148.85(13)
C11 B1 C31 C32 78.75(16)
C36 C31 C32 F32 176.53(12)
B1 C31 C32 F32 2.3(2)
C36 C31 C32 C33 -0.9(2)
B1 C31 C32 C33 -175.14(13)
F32 C32 C33 F33 2.8(2)
C31 C32 C33 F33 -179.59(13)
F32 C32 C33 C34 -176.01(13)
C31 C32 C33 C34 1.6(2)
F33 C33 C34 F34 -0.2(2)
C32 C33 C34 F34 178.65(13)
F33 C33 C34 C35 179.82(13)
C32 C33 C34 C35 -1.3(2)
F34 C34 C35 F35 0.0(2)
C33 C34 C35 F35 179.93(13)
F34 C34 C35 C36 -179.41(13)
C33 C34 C35 C36 0.6(2)
F35 C35 C36 F36 -2.0(2)
C34 C35 C36 F36 177.34(13)
F35 C35 C36 C31 -179.31(13)
C34 C35 C36 C31 0.1(2)
C32 C31 C36 F36 -177.07(12)
B1 C31 C36 F36 -2.7(2)
C32 C31 C36 C35 0.1(2)
B1 C31 C36 C35 174.50(13)

loop_
_platon_squeeze_void_nr
_platon_squeeze_void_average_x
_platon_squeeze_void_average_y
_platon_squeeze_void_average_z
_platon_squeeze_void_volume
_platon_squeeze_void_count_electrons
1 0.000 0.500 0.000 163.6 21.3
